data_9017856
loop_
_publ_author_name
'Talla, D.'
'Wildner, M.'

_publ_section_title
;
 Investigation of the kieserite-szomolnokite solid-solution series, (Mg,Fe)SO4*H2O,
 with relevance to Mars: Crystal chemistry, FTIR, and Raman spectroscopy
 under ambient and martian temperature conditions
 Note: Sample Mg0.55Fe0.45
;
_journal_name_full 'American Mineralogist'
_journal_page_first 1732
_journal_page_last 1749
_journal_volume 104
_journal_year 2019
_chemical_compound_source Synthetic
_chemical_formula_sum 'Fe0.45 H2 Mg0.55 O5 S'
_chemical_name_mineral Kieserite
_space_group_IT_number 15
_space_group_name_Hall '-C 2yc'
_space_group_name_H-M_alt 'C 1 2/c 1'
_symmetry_space_group_name_H-M 'C 1 2/c 1'
_cell_angle_alpha 90
_cell_angle_beta 118.304
_cell_angle_gamma 90
_cell_length_a 6.9889
_cell_length_b 7.6014
_cell_length_c 7.7101
_cell_formula_units_Z 4
_cell_volume 360.632
_database_code_amcsd 0021010
_exptl_crystal_density_diffrn 2.810
_cod_data_source_file inputs/fixed/split/05873.cif
_cod_data_source_block 05873
_cod_original_formula_sum '(Mg.55 Fe.45) S O5 H2'
_cod_database_code 9017856

loop_
_space_group_symop_operation_xyz
x,y,z
1/2+x,1/2+y,z
x,-y,1/2+z
1/2+x,1/2-y,1/2+z
-x,y,1/2-z
1/2-x,1/2+y,1/2-z
-x,-y,-z
1/2-x,1/2-y,-z

loop_
_atom_site_aniso_label
_atom_site_aniso_U_11
_atom_site_aniso_U_22
_atom_site_aniso_U_33
_atom_site_aniso_U_12
_atom_site_aniso_U_13
_atom_site_aniso_U_23
Mg 0.00857 0.00971 0.00995 -0.00026 0.00390 0.00065
Fe 0.00857 0.00971 0.00995 -0.00026 0.00390 0.00065
S 0.00669 0.00807 0.01013 0.00000 0.00336 0.00000
O1 0.01050 0.01740 0.01780 0.00461 0.00470 0.00740
O2 0.01410 0.01300 0.01900 0.00161 0.01010 0.00529
O3 0.01220 0.01390 0.01330 0.00000 0.00630 0.00000

loop_
_atom_site_label
_atom_site_fract_x
_atom_site_fract_y
_atom_site_fract_z
_atom_site_occupancy
_atom_site_U_iso_or_equiv
Mg 0.00000 0.50000 0.00000 0.55000 0.00961
Fe 0.00000 0.50000 0.00000 0.45000 0.00961
S 0.00000 0.15413 0.25000 1.00000 0.00855
O1 0.17307 0.04384 0.39605 1.00000 0.01603
O2 0.09347 0.26779 0.15273 1.00000 0.01442
O3 0.00000 0.63940 0.25000 1.00000 0.01308
H 0.09400 0.70400 0.28700 1.00000 0.03600

loop_
_cod_related_entry_id
_cod_related_entry_database
_cod_related_entry_code
1 AMCSD 0021010
